data_4033362
loop_
_publ_author_name
'Druzhenko, Tetiana'
'Skalenko, Yevhen'
'Samoilenko, Maryna'
'Denisenko, Aleksandr'
'Zozulya, Sergey'
'Borysko, Petro O.'
'Sokolenko, Maria I.'
'Tarasov, Alexandr'
'Mykhailiuk, Pavel K.'

_publ_section_title
;
 Photochemical Synthesis of 2-Azabicyclo[3.2.0]heptanes: Advanced Building
 Blocks for Drug Discovery. Synthesis of 2,3-Ethanoproline.
;
_journal_issue 3
_journal_name_full 'The Journal of organic chemistry'
_journal_page_first 1394
_journal_page_last 1401
_journal_paper_doi 10.1021/acs.joc.7b02910
_journal_volume 83
_journal_year 2018
_chemical_formula_sum 'C10 H14 Cl N S'
_chemical_formula_weight 215.73
_space_group_crystal_system orthorhombic
_space_group_IT_number 19
_space_group_name_Hall 'P 2ac 2ab'
_space_group_name_H-M_alt 'P 21 21 21'
_symmetry_space_group_name_Hall 'P 2ac 2ab'
_symmetry_space_group_name_H-M 'P 21 21 21'
_atom_sites_solution_hydrogens geom
_audit_creation_method SHELXL-2014/7
_cell_angle_alpha 90
_cell_angle_beta 90
_cell_angle_gamma 90
_cell_formula_units_Z 4
_cell_length_a 7.3724(15)
_cell_length_b 7.3724(15)
_cell_length_c 20.222(7)
_cell_measurement_reflns_used 608
_cell_measurement_temperature 293(2)
_cell_measurement_theta_max 19.9
_cell_measurement_theta_min 3.9
_cell_volume 1099.1(5)
_computing_structure_refinement 'SHELXL-2014/7 (Sheldrick, 2014)'
_diffrn_ambient_temperature 293(2)
_diffrn_detector_area_resol_mean 16.1827
_diffrn_measured_fraction_theta_full 0.981
_diffrn_measured_fraction_theta_max 0.986
_diffrn_measurement_device_type 'Xcalibur, Sapphire3'
_diffrn_radiation_type MoK\a
_diffrn_radiation_wavelength 0.71073
_diffrn_reflns_av_R_equivalents 0.1120
_diffrn_reflns_av_unetI/netI 0.1340
_diffrn_reflns_Laue_measured_fraction_full 0.981
_diffrn_reflns_Laue_measured_fraction_max 0.986
_diffrn_reflns_limit_h_max 10
_diffrn_reflns_limit_h_min -10
_diffrn_reflns_limit_k_max 10
_diffrn_reflns_limit_k_min -10
_diffrn_reflns_limit_l_max 16
_diffrn_reflns_limit_l_min -28
_diffrn_reflns_number 6368
_diffrn_reflns_point_group_measured_fraction_full 0.941
_diffrn_reflns_point_group_measured_fraction_max 0.914
_diffrn_reflns_theta_full 25.242
_diffrn_reflns_theta_max 29.987
_diffrn_reflns_theta_min 3.420
_diffrn_source 'Enhance (Mo) X-ray Source'
_exptl_absorpt_coefficient_mu 0.493
_exptl_absorpt_correction_T_max 1.000
_exptl_absorpt_correction_T_min 0.113
_exptl_absorpt_correction_type multi-scan
_exptl_absorpt_process_details
;
CrysAlis RED, Agilent Technologies,
Version 1.171.36.24 (release 03-12-2012 CrysAlis171 .NET)
(compiled Dec  3 2012,18:21:49)
Empirical absorption correction using spherical harmonics,
 implemented in SCALE3 ABSPACK scaling algorithm.
;
_exptl_crystal_colour colorless
_exptl_crystal_density_diffrn 1.304
_exptl_crystal_description plate
_exptl_crystal_F_000 456
_exptl_crystal_size_max 0.200
_exptl_crystal_size_mid 0.180
_exptl_crystal_size_min 0.010
_refine_diff_density_max 0.167
_refine_diff_density_min -0.164
_refine_diff_density_rms 0.044
_refine_ls_abs_structure_details
;
 Classical Flack method preferred over Parsons because s.u. lower.
;
_refine_ls_abs_structure_Flack 0.5(2)
_refine_ls_extinction_method none
_refine_ls_goodness_of_fit_ref 0.821
_refine_ls_hydrogen_treatment constr
_refine_ls_matrix_type full
_refine_ls_number_parameters 154
_refine_ls_number_reflns 2937
_refine_ls_number_restraints 10
_refine_ls_restrained_S_all 0.822
_refine_ls_R_factor_all 0.1598
_refine_ls_R_factor_gt 0.0638
_refine_ls_shift/su_max 0.000
_refine_ls_shift/su_mean 0.000
_refine_ls_structure_factor_coef Fsqd
_refine_ls_weighting_details 'w=1/[\s^2^(Fo^2^)+(0.0299P)^2^] where P=(Fo^2^+2Fc^2^)/3'
_refine_ls_weighting_scheme calc
_refine_ls_wR_factor_gt 0.1145
_refine_ls_wR_factor_ref 0.1465
_reflns_Friedel_coverage 0.593
_reflns_Friedel_fraction_full 0.882
_reflns_Friedel_fraction_max 0.814
_reflns_number_gt 1112
_reflns_number_total 2937
_reflns_threshold_expression 'I > 2\s(I)'
_cod_data_source_file jo7b02910_si_003.cif
_cod_data_source_block tolm284
_cod_depositor_comments 'Adding full bibliography for 4033361--4033363.cif.'
_cod_database_code 4033362
_shelx_shelxl_version_number 2014/7
_shelx_space_group_comment
;
The symmetry employed for this shelxl refinement is uniquely defined
by the following loop, which should always be used as a source of
symmetry information in preference to the above space-group names.
They are only intended as comments.
;
_shelx_estimated_absorpt_t_min 0.908
_shelx_estimated_absorpt_t_max 0.995

loop_
_space_group_symop_operation_xyz
'x, y, z'
'-x+1/2, -y, z+1/2'
'-x, y+1/2, -z+1/2'
'x+1/2, -y+1/2, -z'

loop_
_atom_site_label
_atom_site_type_symbol
_atom_site_fract_x
_atom_site_fract_y
_atom_site_fract_z
_atom_site_U_iso_or_equiv
_atom_site_adp_type
_atom_site_occupancy
_atom_site_site_symmetry_order
_atom_site_calc_flag
_atom_site_refinement_flags_posn
_atom_site_refinement_flags_adp
_atom_site_refinement_flags_occupancy
_atom_site_disorder_assembly
_atom_site_disorder_group
Cl1 Cl 0.44840(15) 0.46056(13) 0.04646(5) 0.0928(3) Uani 1 1 d . . . . .
S1A S 0.7559(3) 0.3038(2) 0.21688(9) 0.0883(6) Uani 0.6 1 d D . P A 1
C8A C 0.9748(6) 0.2602(6) 0.1279(2) 0.076(2) Uani 0.6 1 d D . P A 1
H8A H 1.0337 0.2171 0.0904 0.091 Uiso 0.6 1 calc R U P A 1
C9A C 1.0527(6) 0.3995(6) 0.1672(2) 0.074(2) Uani 0.6 1 d D . P A 1
H9A H 1.1650 0.4528 0.1594 0.088 Uiso 0.6 1 calc R U P A 1
C10A C 0.9407(5) 0.4438(7) 0.2178(2) 0.0738(19) Uani 0.6 1 d D . P A 1
H10A H 0.9611 0.5361 0.2483 0.089 Uiso 0.6 1 calc R U P A 1
S1B S 1.0059(3) 0.2734(3) 0.11177(12) 0.0742(8) Uani 0.4 1 d D . P A 2
C8B C 0.7529(8) 0.2827(7) 0.2010(3) 0.118(4) Uani 0.4 1 d D . P A 2
H8B H 0.6444 0.2655 0.2236 0.142 Uiso 0.4 1 calc R U P A 2
C9B C 0.8918(7) 0.4097(8) 0.2160(3) 0.096(4) Uani 0.4 1 d D . P A 2
H9B H 0.8965 0.4671 0.2569 0.116 Uiso 0.4 1 calc R U P A 2
C10B C 1.0175(9) 0.4446(7) 0.1686(2) 0.090(3) Uani 0.4 1 d D . P A 2
H10B H 1.0956 0.5436 0.1674 0.108 Uiso 0.4 1 calc R U P A 2
N1 N 0.6313(4) 0.0831(3) 0.05368(12) 0.0675(8) Uani 1 1 d . . . . .
H1NA H 0.7161 0.0638 0.0232 0.081 Uiso 1 1 calc R U . . .
H1NB H 0.5969 0.1987 0.0514 0.081 Uiso 1 1 calc R U . . .
C1 C 0.7033(4) 0.0414(4) 0.12057(16) 0.0631(10) Uani 1 1 d . . . . .
C2 C 0.7915(5) -0.1489(4) 0.12359(18) 0.0751(12) Uani 1 1 d . . . . .
H2A H 0.7872 -0.2143 0.0820 0.090 Uiso 1 1 calc R U . . .
H2B H 0.9133 -0.1487 0.1417 0.090 Uiso 1 1 calc R U . . .
C3 C 0.6454(6) -0.2082(5) 0.17325(19) 0.0859(13) Uani 1 1 d . . . . .
H3A H 0.5810 -0.3171 0.1601 0.103 Uiso 1 1 calc R U . . .
H3B H 0.6898 -0.2188 0.2182 0.103 Uiso 1 1 calc R U . . .
C4 C 0.5393(5) -0.0340(5) 0.16048(19) 0.0758(11) Uani 1 1 d . . . . .
H4 H 0.5098 0.0354 0.2004 0.091 Uiso 1 1 calc R U . . .
C5 C 0.3854(5) -0.0473(6) 0.1107(2) 0.1048(15) Uani 1 1 d . . . . .
H5A H 0.3013 0.0525 0.1165 0.126 Uiso 1 1 calc R U . . .
H5B H 0.3199 -0.1604 0.1164 0.126 Uiso 1 1 calc R U . . .
C6 C 0.4720(5) -0.0396(5) 0.04225(18) 0.0923(13) Uani 1 1 d . . . . .
H6A H 0.5106 -0.1589 0.0277 0.111 Uiso 1 1 calc R U . . .
H6B H 0.3893 0.0111 0.0099 0.111 Uiso 1 1 calc R U . . .
C7 C 0.8119(3) 0.1920(4) 0.14673(13) 0.0610(10) Uani 1 1 d D . . . .

loop_
_atom_site_aniso_label
_atom_site_aniso_U_11
_atom_site_aniso_U_22
_atom_site_aniso_U_33
_atom_site_aniso_U_23
_atom_site_aniso_U_13
_atom_site_aniso_U_12
Cl1 0.1151(7) 0.0587(5) 0.1045(7) -0.0071(6) -0.0312(7) 0.0080(6)
S1A 0.1000(13) 0.0783(11) 0.0866(12) -0.0243(10) -0.0022(11) 0.0161(11)
C8A 0.089(4) 0.085(4) 0.052(3) -0.006(3) 0.017(3) -0.018(4)
C9A 0.070(4) 0.042(3) 0.109(5) 0.016(3) -0.029(4) 0.004(3)
C10A 0.074(4) 0.064(4) 0.083(4) -0.007(4) -0.010(4) -0.003(3)
S1B 0.0806(16) 0.0716(15) 0.0705(14) -0.0012(13) 0.0075(13) -0.0124(14)
C8B 0.151(9) 0.081(6) 0.122(9) 0.035(6) -0.041(8) -0.080(5)
C9B 0.101(7) 0.082(6) 0.106(7) -0.055(5) -0.025(6) -0.012(6)
C10B 0.114(7) 0.031(4) 0.124(7) 0.015(5) -0.053(6) 0.028(4)
N1 0.0754(17) 0.0504(14) 0.0767(18) 0.0042(15) 0.0022(17) 0.0024(15)
C1 0.067(2) 0.0502(16) 0.072(2) 0.0041(17) -0.0008(18) 0.0108(17)
C2 0.078(2) 0.0536(19) 0.094(3) 0.0131(19) -0.005(2) 0.0121(18)
C3 0.103(3) 0.059(2) 0.096(3) 0.008(2) -0.003(3) -0.007(2)
C4 0.074(2) 0.065(2) 0.089(2) 0.007(2) 0.017(2) -0.005(2)
C5 0.068(2) 0.087(3) 0.159(4) 0.029(3) 0.013(3) 0.009(3)
C6 0.088(3) 0.067(2) 0.122(3) 0.010(3) -0.021(3) -0.008(2)
C7 0.071(2) 0.0504(16) 0.0614(19) 0.0003(18) 0.0036(18) 0.0133(17)

loop_
_atom_type_symbol
_atom_type_description
_atom_type_scat_dispersion_real
_atom_type_scat_dispersion_imag
_atom_type_scat_source
C C 0.0033 0.0016 'International Tables Vol C Tables 4.2.6.8 and 6.1.1.4'
H H 0.0000 0.0000 'International Tables Vol C Tables 4.2.6.8 and 6.1.1.4'
N N 0.0061 0.0033 'International Tables Vol C Tables 4.2.6.8 and 6.1.1.4'
S S 0.1246 0.1234 'International Tables Vol C Tables 4.2.6.8 and 6.1.1.4'
Cl Cl 0.1484 0.1585 'International Tables Vol C Tables 4.2.6.8 and 6.1.1.4'

loop_
_geom_angle_atom_site_label_1
_geom_angle_atom_site_label_2
_geom_angle_atom_site_label_3
_geom_angle
C7 S1A C10A 96.2(2)
C7 C8A C9A 118.0(4)
C7 C8A H8A 121.0
C9A C8A H8A 121.0
C10A C9A C8A 110.5(4)
C10A C9A H9A 124.7
C8A C9A H9A 124.7
C9A C10A S1A 109.4(4)
C9A C10A H10A 125.3
S1A C10A H10A 125.3
C7 S1B C10B 91.3(2)
C7 C8B C9B 105.4(5)
C7 C8B H8B 127.3
C9B C8B H8B 127.3
C10B C9B C8B 117.8(5)
C10B C9B H9B 121.1
C8B C9B H9B 121.1
C9B C10B S1B 107.5(4)
C9B C10B H10B 126.3
S1B C10B H10B 126.3
C1 N1 C6 107.2(3)
C1 N1 H1NA 110.3
C6 N1 H1NA 110.3
C1 N1 H1NB 110.3
C6 N1 H1NB 110.3
H1NA N1 H1NB 108.5
C7 C1 N1 111.5(3)
C7 C1 C2 116.3(3)
N1 C1 C2 112.0(3)
C7 C1 C4 120.5(3)
N1 C1 C4 105.6(3)
C2 C1 C4 89.0(3)
C3 C2 C1 89.4(3)
C3 C2 H2A 113.7
C1 C2 H2A 113.8
C3 C2 H2B 113.8
C1 C2 H2B 113.7
H2A C2 H2B 111.0
C4 C3 C2 90.5(3)
C4 C3 H3A 113.5
C2 C3 H3A 113.5
C4 C3 H3B 113.5
C2 C3 H3B 113.5
H3A C3 H3B 110.8
C5 C4 C3 116.1(3)
C5 C4 C1 105.0(3)
C3 C4 C1 89.4(3)
C5 C4 H4 114.4
C3 C4 H4 114.4
C1 C4 H4 114.4
C4 C5 C6 106.6(3)
C4 C5 H5A 110.4
C6 C5 H5A 110.4
C4 C5 H5B 110.4
C6 C5 H5B 110.4
H5A C5 H5B 108.6
N1 C6 C5 102.1(3)
N1 C6 H6A 111.3
C5 C6 H6A 111.3
N1 C6 H6B 111.3
C5 C6 H6B 111.3
H6A C6 H6B 109.2
C8A C7 C1 131.5(3)
C8B C7 C1 119.3(3)
C8A C7 S1A 105.7(3)
C1 C7 S1A 122.5(2)
C8B C7 S1B 115.5(3)
C1 C7 S1B 125.1(2)

loop_
_geom_bond_atom_site_label_1
_geom_bond_atom_site_label_2
_geom_bond_distance
S1A C7 1.692(3)
S1A C10A 1.709(4)
C8A C7 1.357(4)
C8A C9A 1.420(5)
C8A H8A 0.9300
C9A C10A 1.354(5)
C9A H9A 0.9300
C10A H10A 0.9300
S1B C7 1.705(3)
S1B C10B 1.710(5)
C8B C7 1.357(5)
C8B C9B 1.420(5)
C8B H8B 0.9300
C9B C10B 1.357(5)
C9B H9B 0.9300
C10B H10B 0.9300
N1 C1 1.485(4)
N1 C6 1.500(4)
N1 H1NA 0.8900
N1 H1NB 0.8900
C1 C7 1.467(4)
C1 C2 1.548(4)
C1 C4 1.556(5)
C2 C3 1.536(5)
C2 H2A 0.9700
C2 H2B 0.9700
C3 C4 1.526(5)
C3 H3A 0.9700
C3 H3B 0.9700
C4 C5 1.520(5)
C4 H4 0.9800
C5 C6 1.525(5)
C5 H5A 0.9700
C5 H5B 0.9700
C6 H6A 0.9700
C6 H6B 0.9700

loop_
_geom_hbond_atom_site_label_D
_geom_hbond_atom_site_label_H
_geom_hbond_atom_site_label_A
_geom_hbond_distance_DH
_geom_hbond_distance_HA
_geom_hbond_distance_DA
_geom_hbond_angle_DHA
_geom_hbond_site_symmetry_A
N1 H1NB Cl1 0.89 2.22 3.096(3) 167.0 .
N1 H1NA Cl1 0.89 2.22 3.110(3) 173.1 4

loop_
_geom_torsion_atom_site_label_1
_geom_torsion_atom_site_label_2
_geom_torsion_atom_site_label_3
_geom_torsion_atom_site_label_4
_geom_torsion
C7 C8A C9A C10A -1.9(6)
C8A C9A C10A S1A 3.7(5)
C7 S1A C10A C9A -3.9(4)
C7 C8B C9B C10B 15.8(8)
C8B C9B C10B S1B -17.0(8)
C7 S1B C10B C9B 10.0(5)
C6 N1 C1 C7 -159.1(3)
C6 N1 C1 C2 68.7(3)
C6 N1 C1 C4 -26.6(3)
C7 C1 C2 C3 114.1(3)
N1 C1 C2 C3 -116.1(3)
C4 C1 C2 C3 -9.7(3)
C1 C2 C3 C4 9.9(3)
C2 C3 C4 C5 96.7(3)
C2 C3 C4 C1 -9.8(3)
C7 C1 C4 C5 132.6(3)
N1 C1 C4 C5 5.3(4)
C2 C1 C4 C5 -107.2(3)
C7 C1 C4 C3 -110.5(3)
N1 C1 C4 C3 122.3(3)
C2 C1 C4 C3 9.7(3)
C3 C4 C5 C6 -79.6(4)
C1 C4 C5 C6 17.3(4)
C1 N1 C6 C5 36.9(3)
C4 C5 C6 N1 -33.0(4)
C9A C8A C7 C1 -174.8(4)
C9A C8A C7 S1A -0.9(5)
C9B C8B C7 C1 176.2(4)
C9B C8B C7 S1B -7.0(6)
N1 C1 C7 C8A -68.2(5)
C2 C1 C7 C8A 61.8(5)
C4 C1 C7 C8A 167.3(4)
N1 C1 C7 C8B 114.8(4)
C2 C1 C7 C8B -115.2(4)
C4 C1 C7 C8B -9.7(5)
N1 C1 C7 S1A 118.8(3)
C2 C1 C7 S1A -111.2(3)
C4 C1 C7 S1A -5.7(4)
N1 C1 C7 S1B -61.7(3)
C2 C1 C7 S1B 68.3(4)
C4 C1 C7 S1B 173.8(3)
C10A S1A C7 C8A 2.7(3)
C10A S1A C7 C1 177.2(3)
C10B S1B C7 C8B -1.5(4)
C10B S1B C7 C1 175.0(3)
